data_4065211
loop_
_publ_author_name
'Berenguer, Jes\'us R.'
'D\'iez, \'Alvaro'
'Lalinde, Elena'
'Moreno, M. Teresa'
'Ruiz, Santiago'
'S\'anchez, Sergio'

_publ_section_title
;
 Luminescent Cycloplatinated Complexes Containing Poly(pyrazolyl)-borate
 and -methane Ligands
;
_journal_issue 21
_journal_name_full Organometallics
_journal_page_first 5776
_journal_paper_doi 10.1021/om200624v
_journal_volume 30
_journal_year 2011
_chemical_compound_source 'synthesis as described'
_chemical_formula_moiety 'C25 H20 F6 N7 P1 Pt1'
_chemical_formula_sum 'C25 H20 F6 N7 P Pt'
_chemical_formula_weight 758.54
_chemical_name_common sr64
_chemical_name_systematic
;
 ?
;
_space_group_IT_number 14
_symmetry_cell_setting monoclinic
_symmetry_Int_Tables_number 14
_symmetry_space_group_name_Hall '-P 2yn'
_symmetry_space_group_name_H-M 'P 1 21/n 1'
_atom_sites_solution_hydrogens geom
_atom_sites_solution_primary direct
_atom_sites_solution_secondary difmap
_audit_conform_dict_location ftp://ftp.iucr.org/pub/cif_core.dic
_audit_conform_dict_name cif_core.dic
_audit_conform_dict_version 2.4
_audit_creation_date 2011-03-15T10:25:32-00:00
_audit_creation_method 'WinGX routine CIF_UPDATE'
_cell_angle_alpha 90
_cell_angle_beta 107.2070(10)
_cell_angle_gamma 90
_cell_formula_units_Z 4
_cell_length_a 14.9313(3)
_cell_length_b 7.8894(2)
_cell_length_c 23.1851(5)
_cell_measurement_reflns_used 8645
_cell_measurement_temperature 173(1)
_cell_measurement_theta_max 0
_cell_measurement_theta_min 0
_cell_measurement_wavelength 0.71073
_cell_volume 2608.94(10)
_computing_cell_refinement 'HKL Scalepack (Otwinowski & Minor 1997)'
_computing_data_collection 'Collect (Bruker AXS BV, 1997-2004)'
_computing_data_reduction 'HKL Denzo and Scalepack (Otwinowski & Minor 1997)'
_computing_molecular_graphics 'Ortep-3 for Windows (Farrugia, 1997)'
_computing_publication_material 'WinGX publication routines (Farrugia, 1999)'
_computing_structure_refinement 'SHELXL-97 (Sheldrick, 2008)'
_computing_structure_solution 'SHELXS-86 (Sheldrick, 1986)'
_diffrn_ambient_temperature 173(1)
_diffrn_detector_area_resol_mean 9
_diffrn_measured_fraction_theta_full 0.993
_diffrn_measured_fraction_theta_max 0.993
_diffrn_measurement_device '95mm CCD camera on \k-goniostat'
_diffrn_measurement_device_type KappaCCD
_diffrn_measurement_method CCD
_diffrn_orient_matrix_type 'by Bruker AXS Collect from scalepack cell'
_diffrn_orient_matrix_UB_11 0.050971
_diffrn_orient_matrix_UB_12 0.0426775
_diffrn_orient_matrix_UB_13 -0.0160998
_diffrn_orient_matrix_UB_21 0.0311564
_diffrn_orient_matrix_UB_22 0.0549688
_diffrn_orient_matrix_UB_23 0.039745
_diffrn_orient_matrix_UB_31 0.0366996
_diffrn_orient_matrix_UB_32 -0.1059397
_diffrn_orient_matrix_UB_33 0.0141366
_diffrn_radiation_monochromator graphite
_diffrn_radiation_probe x-ray
_diffrn_radiation_type MoK\a
_diffrn_radiation_wavelength 0.71073
_diffrn_reflns_av_R_equivalents 0.0768
_diffrn_reflns_av_unetI/netI 0.0422
_diffrn_reflns_limit_h_max 18
_diffrn_reflns_limit_h_min -18
_diffrn_reflns_limit_k_max 9
_diffrn_reflns_limit_k_min -9
_diffrn_reflns_limit_l_max 28
_diffrn_reflns_limit_l_min -28
_diffrn_reflns_number 28572
_diffrn_reflns_theta_full 25.68
_diffrn_reflns_theta_max 25.68
_diffrn_reflns_theta_min 4.11
_exptl_absorpt_coefficient_mu 5.513
_exptl_absorpt_correction_T_max 0.4288
_exptl_absorpt_correction_T_min 0.2986
_exptl_absorpt_correction_type multi-scan
_exptl_absorpt_process_details
;
        [c.f. r.h. blessing, acta cryst. (1995), a51, 33-38]
;
_exptl_crystal_colour Orange
_exptl_crystal_density_diffrn 1.931
_exptl_crystal_density_method 'not measured'
_exptl_crystal_description Sheet
_exptl_crystal_F_000 1464
_exptl_crystal_size_max 0.3
_exptl_crystal_size_mid 0.225
_exptl_crystal_size_min 0.075
_refine_diff_density_max 4.241
_refine_diff_density_min -2.292
_refine_diff_density_rms 0.226
_refine_ls_extinction_method none
_refine_ls_goodness_of_fit_ref 1.043
_refine_ls_hydrogen_treatment constr
_refine_ls_matrix_type full
_refine_ls_number_parameters 361
_refine_ls_number_reflns 4928
_refine_ls_number_restraints 0
_refine_ls_restrained_S_all 1.043
_refine_ls_R_factor_all 0.0758
_refine_ls_R_factor_gt 0.0567
_refine_ls_shift/su_max 0.001
_refine_ls_shift/su_mean 0
_refine_ls_structure_factor_coef Fsqd
_refine_ls_weighting_details 'calc w=1/[\s^2^(Fo^2^)+(0.0870P)^2^+20.1725P] where P=(Fo^2^+2Fc^2^)/3'
_refine_ls_weighting_scheme calc
_refine_ls_wR_factor_gt 0.1409
_refine_ls_wR_factor_ref 0.1554
_reflns_number_gt 3778
_reflns_number_total 4928
_reflns_threshold_expression >2\s(I)
_cod_data_source_file om200624v_si_001.cif
_cod_data_source_block 9
_cod_depositor_comments
;
The following automatic conversions were performed:

'_symmetry_cell_setting' value 'Monoclinic' changed to 'monoclinic'
according to /home/saulius/struct/CIF-dictionaries/cif_core.dic
dictionary named 'cif_core.dic' version 2.4.1 from 2010-06-29.

Automatic conversion script
Id: cif_fix_values 1715 2011-07-08 13:25:40Z adriana 
;
_cod_original_sg_symbol_H-M 'P 21/n'
_cod_database_code 4065211

loop_
_symmetry_equiv_pos_as_xyz
'x, y, z'
'-x+1/2, y+1/2, -z+1/2'
'-x, -y, -z'
'x-1/2, -y-1/2, z-1/2'

loop_
_atom_site_label
_atom_site_type_symbol
_atom_site_fract_x
_atom_site_fract_y
_atom_site_fract_z
_atom_site_U_iso_or_equiv
_atom_site_adp_type
_atom_site_occupancy
_atom_site_symmetry_multiplicity
_atom_site_calc_flag
_atom_site_refinement_flags
C1 C 0.7451(6) 0.2024(11) 0.1684(4) 0.030(2) Uani 1 1 d .
C2 C 0.6850(7) 0.1669(13) 0.1106(5) 0.043(2) Uani 1 1 d .
H2 H 0.7097 0.1488 0.0787 0.051 Uiso 1 1 calc R
C3 C 0.5876(8) 0.1588(14) 0.1008(6) 0.055(3) Uani 1 1 d .
H3 H 0.5483 0.1372 0.0621 0.066 Uiso 1 1 calc R
C4 C 0.5495(8) 0.1822(16) 0.1471(7) 0.067(4) Uani 1 1 d .
H4 H 0.4849 0.1769 0.1397 0.08 Uiso 1 1 calc R
C5 C 0.6065(7) 0.2135(14) 0.2044(6) 0.051(3) Uani 1 1 d .
H5 H 0.5811 0.2308 0.236 0.061 Uiso 1 1 calc R
C6 C 0.7036(7) 0.2188(11) 0.2144(5) 0.039(2) Uani 1 1 d .
C7 C 0.7704(7) 0.2239(11) 0.2750(5) 0.036(2) Uani 1 1 d .
C8 C 0.7473(10) 0.2446(12) 0.3290(6) 0.052(3) Uani 1 1 d .
H8 H 0.6855 0.2669 0.3277 0.062 Uiso 1 1 calc R
C9 C 0.8151(10) 0.2323(12) 0.3836(5) 0.051(3) Uani 1 1 d .
H9 H 0.8005 0.2553 0.4191 0.062 Uiso 1 1 calc R
C10 C 0.9063(8) 0.1850(13) 0.3857(5) 0.046(3) Uani 1 1 d .
C11 C 0.9768(10) 0.1593(15) 0.4406(5) 0.060(3) Uani 1 1 d .
H11 H 0.9656 0.1819 0.4772 0.072 Uiso 1 1 calc R
C12 C 1.0635(10) 0.0995(16) 0.4391(5) 0.067(4) Uani 1 1 d .
H12 H 1.1101 0.0819 0.4754 0.081 Uiso 1 1 calc R
C13 C 1.0827(8) 0.0652(14) 0.3854(4) 0.052(3) Uani 1 1 d .
H13 H 1.1405 0.0213 0.3854 0.063 Uiso 1 1 calc R
C14 C 1.0148(6) 0.0973(11) 0.3323(4) 0.036(2) Uani 1 1 d .
H14 H 1.0272 0.0742 0.2961 0.043 Uiso 1 1 calc R
C15 C 0.9282(7) 0.1628(11) 0.3307(4) 0.034(2) Uani 1 1 d .
C16 C 1.0824(6) 0.3892(11) 0.2740(4) 0.0310(19) Uani 1 1 d .
H16 H 1.0631 0.4269 0.3064 0.037 Uiso 1 1 calc R
C17 C 1.1729(6) 0.4034(11) 0.2704(4) 0.035(2) Uani 1 1 d .
H17 H 1.2242 0.4505 0.2991 0.042 Uiso 1 1 calc R
C18 C 1.1716(6) 0.3344(11) 0.2165(4) 0.032(2) Uani 1 1 d .
H18 H 1.2223 0.3243 0.2012 0.039 Uiso 1 1 calc R
C19 C 0.8319(7) 0.3814(12) 0.0657(4) 0.043(2) Uani 1 1 d .
H19 H 0.7737 0.4243 0.0652 0.051 Uiso 1 1 calc R
C20 C 0.8701(8) 0.3920(13) 0.0184(5) 0.052(3) Uani 1 1 d .
H20 H 0.8427 0.4414 -0.0191 0.062 Uiso 1 1 calc R
C21 C 0.9547(8) 0.3167(14) 0.0372(4) 0.044(2) Uani 1 1 d .
H21 H 0.9974 0.3056 0.0152 0.053 Uiso 1 1 calc R
C22 C 1.0502(7) 0.1843(11) 0.1350(4) 0.0306(19) Uani 1 1 d .
H22 H 1.0995 0.1823 0.115 0.037 Uiso 1 1 calc R
C23 C 1.0648(9) -0.2225(14) 0.1941(7) 0.061(4) Uani 1 1 d .
H23 H 1.0926 -0.3047 0.2225 0.073 Uiso 1 1 calc R
C24 C 0.9924(9) -0.2558(12) 0.1417(7) 0.054(3) Uani 1 1 d .
H24 H 0.964 -0.3596 0.1288 0.065 Uiso 1 1 calc R
C25 C 0.9722(7) -0.1017(12) 0.1132(5) 0.044(2) Uani 1 1 d .
H25 H 0.9274 -0.0795 0.0765 0.053 Uiso 1 1 calc R
F1 F 0.2737(8) 1.2022(12) 0.1166(4) 0.100(3) Uani 1 1 d .
F2 F 0.1860(6) 0.9850(10) 0.0774(4) 0.092(3) Uani 1 1 d .
F3 F 0.3149(9) 1.2362(11) 0.0325(4) 0.101(4) Uani 1 1 d .
F4 F 0.2250(5) 1.0102(10) -0.0091(3) 0.078(2) Uani 1 1 d .
F5 F 0.1622(9) 1.2275(12) 0.0305(6) 0.125(4) Uani 1 1 d .
F6 F 0.3346(6) 0.9869(13) 0.0784(4) 0.110(3) Uani 1 1 d .
N1 N 0.8595(5) 0.1966(9) 0.2758(3) 0.0325(17) Uani 1 1 d .
N2 N 1.0261(5) 0.3141(9) 0.2247(3) 0.0268(15) Uani 1 1 d .
N3 N 1.0824(5) 0.2832(9) 0.1894(3) 0.0276(16) Uani 1 1 d .
N4 N 0.8908(5) 0.3004(10) 0.1125(3) 0.0334(17) Uani 1 1 d .
N5 N 0.9661(6) 0.2600(9) 0.0942(4) 0.0331(18) Uani 1 1 d .
N6 N 1.0305(5) 0.0105(9) 0.1492(3) 0.0335(17) Uani 1 1 d .
N7 N 1.0899(6) -0.0593(10) 0.1991(4) 0.046(2) Uani 1 1 d .
P1 P 0.24932(18) 1.1078(4) 0.05315(11) 0.0412(6) Uani 1 1 d .
Pt1 Pt 0.88203(2) 0.24287(4) 0.195133(13) 0.02540(16) Uani 1 1 d .

loop_
_atom_site_aniso_label
_atom_site_aniso_U_11
_atom_site_aniso_U_22
_atom_site_aniso_U_33
_atom_site_aniso_U_23
_atom_site_aniso_U_13
_atom_site_aniso_U_12
C1 0.026(5) 0.023(4) 0.036(5) -0.001(4) 0.002(4) 0.002(3)
C2 0.037(5) 0.040(6) 0.039(5) 0.003(4) -0.007(4) -0.007(4)
C3 0.041(6) 0.042(6) 0.065(8) 0.014(6) -0.011(6) -0.006(5)
C4 0.031(6) 0.047(7) 0.106(11) 0.038(7) -0.005(7) 0.003(5)
C5 0.028(5) 0.048(6) 0.073(8) 0.019(6) 0.012(5) 0.006(4)
C6 0.035(5) 0.025(5) 0.058(7) 0.009(4) 0.015(5) 0.005(4)
C7 0.039(6) 0.031(5) 0.041(6) 0.002(4) 0.018(5) 0.003(4)
C8 0.065(8) 0.046(7) 0.056(8) -0.007(5) 0.036(7) -0.008(5)
C9 0.089(9) 0.038(6) 0.041(6) -0.006(4) 0.041(7) -0.009(5)
C10 0.074(8) 0.030(5) 0.039(6) 0.000(4) 0.022(5) -0.016(5)
C11 0.100(10) 0.050(7) 0.024(6) 0.000(5) 0.010(6) -0.025(7)
C12 0.090(10) 0.062(8) 0.031(6) 0.012(5) -0.010(6) -0.022(7)
C13 0.055(7) 0.054(7) 0.034(6) 0.009(5) -0.008(5) -0.011(5)
C14 0.044(6) 0.032(5) 0.025(5) 0.009(4) 0.001(4) -0.009(4)
C15 0.048(6) 0.022(4) 0.028(5) -0.003(4) 0.007(4) -0.012(4)
C16 0.030(5) 0.031(5) 0.028(5) 0.007(4) 0.003(4) 0.001(4)
C17 0.037(5) 0.031(5) 0.028(5) 0.003(4) -0.005(4) -0.003(4)
C18 0.028(5) 0.024(4) 0.043(5) -0.001(4) 0.009(4) -0.006(4)
C19 0.040(5) 0.036(5) 0.039(6) 0.011(4) -0.010(4) -0.003(4)
C20 0.061(7) 0.043(6) 0.037(6) 0.018(5) -0.007(5) 0.001(5)
C21 0.056(7) 0.049(6) 0.030(5) 0.007(5) 0.015(5) -0.006(5)
C22 0.047(5) 0.022(4) 0.018(4) -0.001(3) 0.002(4) 0.003(4)
C23 0.053(7) 0.038(6) 0.087(10) 0.022(6) 0.013(7) 0.004(5)
C24 0.046(7) 0.036(6) 0.078(9) -0.010(5) 0.015(6) -0.010(4)
C25 0.052(6) 0.032(5) 0.044(6) -0.017(4) 0.009(5) -0.008(4)
F1 0.142(8) 0.116(7) 0.056(5) -0.047(5) 0.052(5) -0.057(6)
F2 0.120(7) 0.062(5) 0.116(7) -0.020(5) 0.067(5) -0.032(5)
F3 0.138(9) 0.118(8) 0.073(6) -0.027(4) 0.069(6) -0.062(6)
F4 0.085(5) 0.099(6) 0.043(4) -0.027(4) 0.009(3) -0.018(4)
F5 0.125(9) 0.110(8) 0.131(10) 0.035(6) 0.022(8) 0.070(6)
F6 0.080(6) 0.136(8) 0.096(6) 0.009(6) 0.000(5) 0.053(6)
N1 0.041(5) 0.021(3) 0.033(4) -0.002(3) 0.008(4) -0.004(3)
N2 0.027(4) 0.026(4) 0.023(4) 0.002(3) 0.000(3) -0.006(3)
N3 0.027(4) 0.025(4) 0.030(4) 0.004(3) 0.007(3) -0.001(3)
N4 0.032(4) 0.029(4) 0.033(4) 0.002(3) -0.001(3) -0.004(3)
N5 0.037(4) 0.035(4) 0.025(4) 0.004(3) 0.007(3) 0.000(3)
N6 0.037(4) 0.021(4) 0.038(4) -0.003(3) 0.004(3) 0.003(3)
N7 0.046(5) 0.029(4) 0.051(5) 0.007(4) -0.004(4) 0.004(4)
P1 0.0425(14) 0.0505(16) 0.0292(13) -0.0045(11) 0.0085(11) 0.0007(12)
Pt1 0.0252(2) 0.0239(2) 0.0238(2) 0.00051(13) 0.00217(15) 0.00155(13)

loop_
_atom_type_symbol
_atom_type_description
_atom_type_scat_dispersion_real
_atom_type_scat_dispersion_imag
_atom_type_scat_source
C C 0.0033 0.0016 'International Tables Vol C Tables 4.2.6.8 and 6.1.1.4'
H H 0 0 'International Tables Vol C Tables 4.2.6.8 and 6.1.1.4'
F F 0.0171 0.0103 'International Tables Vol C Tables 4.2.6.8 and 6.1.1.4'
N N 0.0061 0.0033 'International Tables Vol C Tables 4.2.6.8 and 6.1.1.4'
P P 0.1023 0.0942 'International Tables Vol C Tables 4.2.6.8 and 6.1.1.4'
Pt Pt -1.7033 8.3905 'International Tables Vol C Tables 4.2.6.8 and 6.1.1.4'

loop_
_geom_angle_atom_site_label_1
_geom_angle_atom_site_label_2
_geom_angle_atom_site_label_3
_geom_angle
C6 C1 C2 116.6(9)
C6 C1 Pt1 113.5(7)
C2 C1 Pt1 129.9(8)
C1 C2 C3 120.2(10)
C1 C2 H2 119.9
C3 C2 H2 119.9
C4 C3 C2 121.1(11)
C4 C3 H3 119.4
C2 C3 H3 119.4
C3 C4 C5 120.2(11)
C3 C4 H4 119.9
C5 C4 H4 119.9
C4 C5 C6 118.7(12)
C4 C5 H5 120.6
C6 C5 H5 120.6
C1 C6 C5 123.1(11)
C1 C6 C7 114.0(9)
C5 C6 C7 122.6(10)
N1 C7 C8 120.7(11)
N1 C7 C6 113.6(9)
C8 C7 C6 125.6(10)
C9 C8 C7 120.4(12)
C9 C8 H8 119.8
C7 C8 H8 119.8
C8 C9 C10 119.7(10)
C8 C9 H9 120.1
C10 C9 H9 120.1
C9 C10 C11 122.1(11)
C9 C10 C15 118.8(10)
C11 C10 C15 119.1(11)
C12 C11 C10 118.9(11)
C12 C11 H11 120.6
C10 C11 H11 120.6
C13 C12 C11 122.1(10)
C13 C12 H12 119
C11 C12 H12 119
C14 C13 C12 118.5(11)
C14 C13 H13 120.7
C12 C13 H13 120.7
C13 C14 C15 122.2(10)
C13 C14 H14 118.9
C15 C14 H14 118.9
C14 C15 N1 121.6(8)
C14 C15 C10 118.9(9)
N1 C15 C10 119.4(9)
N2 C16 C17 111.3(8)
N2 C16 H16 124.4
C17 C16 H16 124.4
C18 C17 C16 105.9(8)
C18 C17 H17 127
C16 C17 H17 127
N3 C18 C17 106.9(8)
N3 C18 H18 126.6
C17 C18 H18 126.6
N4 C19 C20 110.2(9)
N4 C19 H19 124.9
C20 C19 H19 124.9
C21 C20 C19 106.5(9)
C21 C20 H20 126.7
C19 C20 H20 126.7
C20 C21 N5 107.2(9)
C20 C21 H21 126.4
N5 C21 H21 126.4
N3 C22 N5 110.3(7)
N3 C22 N6 110.4(7)
N5 C22 N6 109.8(7)
N3 C22 H22 108.8
N5 C22 H22 108.8
N6 C22 H22 108.8
N7 C23 C24 112.5(10)
N7 C23 H23 123.7
C24 C23 H23 123.7
C25 C24 C23 104.9(9)
C25 C24 H24 127.6
C23 C24 H24 127.6
N6 C25 C24 105.9(9)
N6 C25 H25 127.1
C24 C25 H25 127.1
C7 N1 C15 120.0(8)
C7 N1 Pt1 113.1(6)
C15 N1 Pt1 126.4(6)
C16 N2 N3 104.4(7)
C16 N2 Pt1 135.3(6)
N3 N2 Pt1 120.3(5)
N2 N3 C18 111.5(7)
N2 N3 C22 121.3(7)
C18 N3 C22 126.5(8)
C19 N4 N5 105.5(8)
C19 N4 Pt1 131.8(7)
N5 N4 Pt1 122.7(6)
N4 N5 C21 110.6(8)
N4 N5 C22 121.9(7)
C21 N5 C22 127.1(9)
C25 N6 N7 113.9(8)
C25 N6 C22 127.9(8)
N7 N6 C22 116.8(7)
C23 N7 N6 102.8(9)
F6 P1 F5 177.3(6)
F6 P1 F2 90.0(6)
F5 P1 F2 87.9(6)
F6 P1 F3 89.7(6)
F5 P1 F3 92.3(7)
F2 P1 F3 176.7(5)
F6 P1 F4 89.2(5)
F5 P1 F4 92.5(6)
F2 P1 F4 91.5(4)
F3 P1 F4 91.8(4)
F6 P1 F1 90.1(6)
F5 P1 F1 88.1(7)
F2 P1 F1 87.4(4)
F3 P1 F1 89.3(5)
F4 P1 F1 178.7(5)
C1 Pt1 N4 95.2(3)
C1 Pt1 N1 79.8(3)
N4 Pt1 N1 173.9(3)
C1 Pt1 N2 173.9(3)
N4 Pt1 N2 84.4(3)
N1 Pt1 N2 100.3(3)

loop_
_geom_bond_atom_site_label_1
_geom_bond_atom_site_label_2
_geom_bond_distance
C1 C6 1.390(14)
C1 C2 1.403(13)
C1 Pt1 1.979(9)
C2 C3 1.406(15)
C2 H2 0.93
C3 C4 1.369(18)
C3 H3 0.93
C4 C5 1.371(18)
C4 H4 0.93
C5 C6 1.400(14)
C5 H5 0.93
C6 C7 1.463(15)
C7 N1 1.341(13)
C7 C8 1.403(16)
C8 C9 1.372(19)
C8 H8 0.93
C9 C10 1.399(17)
C9 H9 0.93
C10 C11 1.405(15)
C10 C15 1.419(13)
C11 C12 1.386(18)
C11 H11 0.93
C12 C13 1.386(16)
C12 H12 0.93
C13 C14 1.366(12)
C13 H13 0.93
C14 C15 1.383(13)
C14 H14 0.93
C15 N1 1.403(11)
C16 N2 1.340(11)
C16 C17 1.383(12)
C16 H16 0.93
C17 C18 1.357(12)
C17 H17 0.93
C18 N3 1.357(11)
C18 H18 0.93
C19 N4 1.338(11)
C19 C20 1.381(15)
C19 H19 0.93
C20 C21 1.347(15)
C20 H20 0.93
C21 N5 1.356(12)
C21 H21 0.93
C22 N3 1.440(11)
C22 N5 1.458(12)
C22 N6 1.461(11)
C22 H22 0.98
C23 N7 1.337(13)
C23 C24 1.391(19)
C23 H23 0.93
C24 C25 1.374(15)
C24 H24 0.93
C25 N6 1.345(11)
C25 H25 0.93
F1 P1 1.593(7)
F2 P1 1.569(8)
F3 P1 1.579(8)
F4 P1 1.579(7)
F5 P1 1.568(9)
F6 P1 1.559(8)
N1 Pt1 2.030(8)
N2 N3 1.356(10)
N2 Pt1 2.130(7)
N4 N5 1.352(11)
N4 Pt1 2.011(8)
N6 N7 1.349(10)
